data_1516142
loop_
_publ_author_name
'Woods, James A.'
'Lalrempuia, Ralte'
'Petronilho, Ana'
'McDaniel, Neal D.'
'M\"uller-Bunz, Helge'
'Albrecht, Martin'
'Bernhard, Stefan'

_publ_section_title
;
 Carbene iridium complexes for efficient water oxidation: scope and
 mechanistic insights
;
_journal_issue 7
_journal_name_full 'Energy &amp; Environmental Science'
_journal_page_first 2316
_journal_paper_doi 10.1039/c4ee00971a
_journal_volume 7
_journal_year 2014
_chemical_formula_moiety 'C22 H30 Ir N5, 2 (C F3 O3 S)'
_chemical_formula_sum 'C24 H30 F6 Ir N5 O6 S2'
_chemical_formula_weight 854.85
_chemical_name_systematic
;
?
;
_space_group_IT_number 2
_symmetry_cell_setting triclinic
_symmetry_space_group_name_Hall '-P 1'
_symmetry_space_group_name_H-M 'P -1'
_atom_sites_solution_hydrogens geom
_atom_sites_solution_primary direct
_atom_sites_solution_secondary difmap
_audit_creation_method SHELXL-97
_cell_angle_alpha 88.964(2)
_cell_angle_beta 72.328(2)
_cell_angle_gamma 67.558(2)
_cell_formula_units_Z 2
_cell_length_a 9.9198(2)
_cell_length_b 12.2357(3)
_cell_length_c 14.1911(3)
_cell_measurement_reflns_used 57755
_cell_measurement_temperature 100(2)
_cell_measurement_theta_max 33.0735
_cell_measurement_theta_min 3.3486
_cell_volume 1507.50(7)
_computing_cell_refinement
;
CrysAlisPro, Oxford Diffraction Ltd.,
Version 1.171.34.36 (release 02-08-2010 CrysAlis171 .NET)
(compiled Aug 2 2010,13:00:58)
;
_computing_data_collection
;
CrysAlisPro, Oxford Diffraction Ltd.,
Version 1.171.34.36 (release 02-08-2010 CrysAlis171 .NET)
(compiled Aug 2 2010,13:00:58)
;
_computing_data_reduction
;
CrysAlisPro, Oxford Diffraction Ltd.,
Version 1.171.34.36 (release 02-08-2010 CrysAlis171 .NET)
(compiled Aug 2 2010,13:00:58)
;
_computing_structure_refinement 'SHELXL-97 (Sheldrick, 2008)'
_computing_structure_solution 'SHELXS-97 (Sheldrick, 2008)'
_diffrn_ambient_temperature 100(2)
_diffrn_detector_area_resol_mean 10.3196
_diffrn_measured_fraction_theta_full 0.992
_diffrn_measured_fraction_theta_max 0.936
_diffrn_measurement_device_type 'SuperNova, Dual, Cu at zero, Atlas'
_diffrn_measurement_method '\w scans'
_diffrn_radiation_monochromator mirror
_diffrn_radiation_source 'SuperNova (Mo) X-ray Source'
_diffrn_radiation_type MoK\a
_diffrn_radiation_wavelength 0.71073
_diffrn_reflns_av_R_equivalents 0.0431
_diffrn_reflns_av_sigmaI/netI 0.0223
_diffrn_reflns_limit_h_max 15
_diffrn_reflns_limit_h_min -15
_diffrn_reflns_limit_k_max 18
_diffrn_reflns_limit_k_min -18
_diffrn_reflns_limit_l_max 21
_diffrn_reflns_limit_l_min -21
_diffrn_reflns_number 96089
_diffrn_reflns_theta_full 32.00
_diffrn_reflns_theta_max 33.15
_diffrn_reflns_theta_min 3.36
_exptl_absorpt_coefficient_mu 4.652
_exptl_absorpt_correction_T_max 0.700
_exptl_absorpt_correction_T_min 0.576
_exptl_absorpt_correction_type analytical
_exptl_absorpt_process_details
;
CrysAlisPro, Oxford Diffraction Ltd.,
Version 1.171.34.36 (release 02-08-2010 CrysAlis171 .NET)
(compiled Aug 2 2010,13:00:58)
Analytical numeric absorption correction using a multifaceted crystal
model based on expressions derived by R.C. Clark & J.S. Reid.
(Clark, R. C. & Reid, J. S. (1995). Acta Cryst. A51, 887-897)
;
_exptl_crystal_colour yellow
_exptl_crystal_density_diffrn 1.883
_exptl_crystal_density_method 'not measured'
_exptl_crystal_description block
_exptl_crystal_F_000 840
_exptl_crystal_size_max 0.1696
_exptl_crystal_size_mid 0.1423
_exptl_crystal_size_min 0.1143
_refine_diff_density_max 1.115
_refine_diff_density_min -0.928
_refine_diff_density_rms 0.091
_refine_ls_extinction_method none
_refine_ls_goodness_of_fit_ref 1.048
_refine_ls_hydrogen_treatment constr
_refine_ls_matrix_type full
_refine_ls_number_parameters 406
_refine_ls_number_reflns 10778
_refine_ls_number_restraints 0
_refine_ls_restrained_S_all 1.048
_refine_ls_R_factor_all 0.0200
_refine_ls_R_factor_gt 0.0172
_refine_ls_shift/su_max 0.005
_refine_ls_shift/su_mean 0.000
_refine_ls_structure_factor_coef Fsqd
_refine_ls_weighting_details 'calc w=1/[\s^2^(Fo^2^)+(0.0136P)^2^+0.9585P] where P=(Fo^2^+2Fc^2^)/3'
_refine_ls_weighting_scheme calc
_refine_ls_wR_factor_gt 0.0364
_refine_ls_wR_factor_ref 0.0374
_reflns_number_gt 10180
_reflns_number_total 10778
_reflns_threshold_expression I>2\s(I)
_cod_data_source_file c4ee00971a2.cif
_cod_data_source_block alb68(8)
_cod_depositor_comments 'Adding full bibliography for 1516138--1516146.cif.'
_cod_original_cell_volume 1507.50(6)
_cod_database_code 1516142

loop_
_symmetry_equiv_pos_as_xyz
'x, y, z'
'-x, -y, -z'

loop_
_atom_site_label
_atom_site_type_symbol
_atom_site_fract_x
_atom_site_fract_y
_atom_site_fract_z
_atom_site_U_iso_or_equiv
_atom_site_adp_type
_atom_site_occupancy
_atom_site_symmetry_multiplicity
_atom_site_calc_flag
_atom_site_refinement_flags
Ir Ir 0.722389(6) 0.861047(5) 0.675864(4) 0.01141(2) Uani 1 1 d .
C1 C 0.69632(17) 0.97143(13) 0.54890(11) 0.0156(3) Uani 1 1 d .
C2 C 0.73578(17) 0.85206(14) 0.51426(11) 0.0157(3) Uani 1 1 d .
C3 C 0.61914(18) 0.81426(14) 0.57755(11) 0.0167(3) Uani 1 1 d .
C4 C 0.50171(17) 0.91729(14) 0.64440(11) 0.0168(3) Uani 1 1 d .
C5 C 0.55137(17) 1.01269(13) 0.63003(11) 0.0165(3) Uani 1 1 d .
C6 C 0.7840(2) 1.04798(16) 0.50863(13) 0.0233(3) Uani 1 1 d .
H6A H 0.8850 0.9987 0.4616 0.035 Uiso 1 1 calc R
H6B H 0.7977 1.0853 0.5636 0.035 Uiso 1 1 calc R
H6C H 0.7263 1.1098 0.4744 0.035 Uiso 1 1 calc R
C7 C 0.86569(19) 0.77972(17) 0.42455(12) 0.0243(3) Uani 1 1 d .
H7A H 0.8326 0.7951 0.3655 0.036 Uiso 1 1 calc R
H7B H 0.8960 0.6950 0.4334 0.036 Uiso 1 1 calc R
H7C H 0.9536 0.8017 0.4160 0.036 Uiso 1 1 calc R
C8 C 0.6072(2) 0.69761(16) 0.56284(14) 0.0260(3) Uani 1 1 d .
H8A H 0.5467 0.6813 0.6259 0.039 Uiso 1 1 calc R
H8B H 0.7106 0.6340 0.5404 0.039 Uiso 1 1 calc R
H8C H 0.5566 0.7013 0.5126 0.039 Uiso 1 1 calc R
C9 C 0.35312(19) 0.92087(18) 0.71584(13) 0.0263(4) Uani 1 1 d .
H9A H 0.3117 0.9870 0.7683 0.039 Uiso 1 1 calc R
H9B H 0.3715 0.8458 0.7456 0.039 Uiso 1 1 calc R
H9C H 0.2790 0.9321 0.6802 0.039 Uiso 1 1 calc R
C10 C 0.4686(2) 1.13712(14) 0.68208(13) 0.0234(3) Uani 1 1 d .
H10A H 0.4245 1.1913 0.6376 0.035 Uiso 1 1 calc R
H10B H 0.5413 1.1617 0.7004 0.035 Uiso 1 1 calc R
H10C H 0.3859 1.1395 0.7423 0.035 Uiso 1 1 calc R
C11 C 0.63258(16) 0.82577(13) 0.81755(10) 0.0132(2) Uani 1 1 d .
C12 C 0.50361(17) 0.90852(14) 0.88912(11) 0.0167(3) Uani 1 1 d .
H12 H 0.4561 0.9871 0.8737 0.020 Uiso 1 1 calc R
C13 C 0.44400(18) 0.87737(15) 0.98247(12) 0.0204(3) Uani 1 1 d .
H13 H 0.3587 0.9348 1.0316 0.024 Uiso 1 1 calc R
C14 C 0.50987(18) 0.76263(15) 1.00278(12) 0.0201(3) Uani 1 1 d .
H14 H 0.4657 0.7398 1.0651 0.024 Uiso 1 1 calc R
N1 N 0.63704(15) 0.68110(12) 0.93545(9) 0.0162(2) Uani 1 1 d .
C15 C 0.6936(2) 0.55933(14) 0.96439(12) 0.0217(3) Uani 1 1 d .
H15A H 0.7250 0.5015 0.9070 0.032 Uiso 1 1 calc R
H15B H 0.6113 0.5494 1.0184 0.032 Uiso 1 1 calc R
H15C H 0.7820 0.5463 0.9870 0.032 Uiso 1 1 calc R
C16 C 0.70361(17) 0.71189(13) 0.84630(11) 0.0138(2) Uani 1 1 d .
C17 C 0.85162(17) 0.64377(12) 0.77073(11) 0.0138(2) Uani 1 1 d .
C18 C 0.88357(17) 0.70468(13) 0.68822(11) 0.0146(3) Uani 1 1 d .
N2 N 0.98165(15) 0.54267(11) 0.75889(10) 0.0168(2) Uani 1 1 d .
C19 C 1.0240(2) 0.44093(14) 0.81652(13) 0.0220(3) Uani 1 1 d .
H19A H 1.1312 0.3867 0.7834 0.033 Uiso 1 1 calc R
H19B H 0.9563 0.3986 0.8209 0.033 Uiso 1 1 calc R
H19C H 1.0126 0.4697 0.8836 0.033 Uiso 1 1 calc R
N3 N 1.09185(16) 0.53659(12) 0.67621(10) 0.0206(3) Uani 1 1 d .
N4 N 1.03107(15) 0.63553(12) 0.63558(10) 0.0187(2) Uani 1 1 d .
C20 C 1.1315(2) 0.65850(17) 0.54557(13) 0.0278(4) Uani 1 1 d .
H20A H 1.2345 0.6361 0.5513 0.042 Uiso 1 1 calc R
H20B H 1.0891 0.7433 0.5372 0.042 Uiso 1 1 calc R
H20C H 1.1385 0.6115 0.4878 0.042 Uiso 1 1 calc R
N5 N 0.82089(14) 0.95014(11) 0.73324(9) 0.0153(2) Uani 1 1 d .
C21 C 0.86730(17) 1.00632(14) 0.76701(11) 0.0169(3) Uani 1 1 d .
C22 C 0.92586(19) 1.07735(15) 0.81171(13) 0.0212(3) Uani 1 1 d .
H22A H 0.8423 1.1543 0.8419 0.032 Uiso 1 1 calc R
H22B H 1.0085 1.0902 0.7603 0.032 Uiso 1 1 calc R
H22C H 0.9661 1.0353 0.8630 0.032 Uiso 1 1 calc R
O1 O 0.77284(14) 0.44874(11) 0.69047(9) 0.0241(2) Uani 1 1 d .
O2 O 0.66412(16) 0.36113(12) 0.83358(9) 0.0286(3) Uani 1 1 d .
O3 O 0.74635(14) 0.26201(10) 0.66713(9) 0.0236(2) Uani 1 1 d .
S1 S 0.69284(4) 0.37243(3) 0.72835(3) 0.01617(7) Uani 1 1 d .
C23 C 0.5000(2) 0.45498(16) 0.72109(15) 0.0271(4) Uani 1 1 d .
F1 F 0.40510(13) 0.40195(12) 0.76472(11) 0.0412(3) Uani 1 1 d .
F2 F 0.50188(14) 0.46391(13) 0.62679(10) 0.0425(3) Uani 1 1 d .
F3 F 0.44039(15) 0.56468(11) 0.76682(11) 0.0456(3) Uani 1 1 d .
O4 O -0.10435(15) 0.81344(12) 1.10617(9) 0.0268(3) Uani 1 1 d .
O5 O -0.18170(15) 0.86938(12) 0.95886(11) 0.0286(3) Uani 1 1 d .
O6 O -0.06857(17) 0.66062(12) 0.98295(11) 0.0303(3) Uani 1 1 d .
S2 S -0.08469(4) 0.78081(3) 1.00427(3) 0.01745(7) Uani 1 1 d .
C24 C 0.10664(19) 0.77477(15) 0.93564(13) 0.0233(3) Uani 1 1 d .
F4 F 0.11710(13) 0.87911(10) 0.94686(9) 0.0317(2) Uani 1 1 d .
F5 F 0.14017(14) 0.74784(12) 0.83790(9) 0.0405(3) Uani 1 1 d .
F6 F 0.21552(13) 0.69364(11) 0.96573(10) 0.0380(3) Uani 1 1 d .

loop_
_atom_site_aniso_label
_atom_site_aniso_U_11
_atom_site_aniso_U_22
_atom_site_aniso_U_33
_atom_site_aniso_U_23
_atom_site_aniso_U_13
_atom_site_aniso_U_12
Ir 0.01146(3) 0.01300(3) 0.00961(3) 0.00162(2) -0.00345(2) -0.00464(2)
C1 0.0189(7) 0.0187(7) 0.0122(6) 0.0049(5) -0.0079(5) -0.0085(5)
C2 0.0149(6) 0.0204(7) 0.0122(6) 0.0018(5) -0.0056(5) -0.0064(5)
C3 0.0194(7) 0.0194(7) 0.0147(6) 0.0036(5) -0.0073(5) -0.0099(5)
C4 0.0147(6) 0.0238(7) 0.0138(6) 0.0033(5) -0.0066(5) -0.0080(5)
C5 0.0163(6) 0.0175(6) 0.0156(6) 0.0029(5) -0.0078(5) -0.0046(5)
C6 0.0318(9) 0.0286(8) 0.0187(7) 0.0089(6) -0.0113(6) -0.0196(7)
C7 0.0211(7) 0.0316(9) 0.0159(7) -0.0053(6) -0.0040(6) -0.0071(6)
C8 0.0383(10) 0.0234(8) 0.0263(8) 0.0050(6) -0.0156(7) -0.0188(7)
C9 0.0181(7) 0.0453(11) 0.0193(7) 0.0034(7) -0.0055(6) -0.0168(7)
C10 0.0247(8) 0.0168(7) 0.0250(8) 0.0006(6) -0.0115(6) -0.0017(6)
C11 0.0141(6) 0.0172(6) 0.0109(6) 0.0026(5) -0.0052(5) -0.0080(5)
C12 0.0155(6) 0.0178(7) 0.0151(6) 0.0019(5) -0.0047(5) -0.0051(5)
C13 0.0172(7) 0.0249(8) 0.0148(7) 0.0002(6) -0.0013(5) -0.0066(6)
C14 0.0198(7) 0.0241(7) 0.0155(7) 0.0036(6) -0.0029(5) -0.0098(6)
N1 0.0188(6) 0.0181(6) 0.0136(5) 0.0042(4) -0.0052(5) -0.0095(5)
C15 0.0274(8) 0.0174(7) 0.0201(7) 0.0072(6) -0.0051(6) -0.0110(6)
C16 0.0159(6) 0.0160(6) 0.0121(6) 0.0018(5) -0.0052(5) -0.0085(5)
C17 0.0159(6) 0.0130(6) 0.0138(6) 0.0012(5) -0.0066(5) -0.0054(5)
C18 0.0151(6) 0.0152(6) 0.0126(6) -0.0001(5) -0.0049(5) -0.0047(5)
N2 0.0183(6) 0.0157(6) 0.0161(6) 0.0025(4) -0.0076(5) -0.0047(5)
C19 0.0233(8) 0.0182(7) 0.0224(7) 0.0072(6) -0.0099(6) -0.0039(6)
N3 0.0193(6) 0.0200(6) 0.0179(6) 0.0028(5) -0.0059(5) -0.0032(5)
N4 0.0162(6) 0.0202(6) 0.0146(6) 0.0023(5) -0.0034(5) -0.0030(5)
C20 0.0189(7) 0.0341(9) 0.0191(8) 0.0072(7) 0.0012(6) -0.0046(7)
N5 0.0161(6) 0.0173(6) 0.0131(5) 0.0036(4) -0.0055(4) -0.0066(5)
C21 0.0167(6) 0.0185(7) 0.0148(6) 0.0042(5) -0.0055(5) -0.0061(5)
C22 0.0232(7) 0.0206(7) 0.0254(8) 0.0022(6) -0.0131(6) -0.0105(6)
O1 0.0257(6) 0.0237(6) 0.0259(6) 0.0031(5) -0.0042(5) -0.0160(5)
O2 0.0394(7) 0.0317(7) 0.0166(6) 0.0055(5) -0.0069(5) -0.0178(6)
O3 0.0224(6) 0.0182(5) 0.0272(6) -0.0052(5) -0.0037(5) -0.0080(4)
S1 0.01748(16) 0.01572(15) 0.01504(15) 0.00015(12) -0.00232(13) -0.00844(13)
C23 0.0186(7) 0.0246(8) 0.0319(9) 0.0043(7) -0.0020(7) -0.0067(6)
F1 0.0199(5) 0.0425(7) 0.0584(8) 0.0108(6) -0.0042(5) -0.0160(5)
F2 0.0323(6) 0.0571(8) 0.0413(7) 0.0165(6) -0.0207(6) -0.0146(6)
F3 0.0312(6) 0.0233(6) 0.0569(9) -0.0028(5) 0.0049(6) 0.0016(5)
O4 0.0326(7) 0.0345(7) 0.0171(5) -0.0005(5) -0.0059(5) -0.0188(6)
O5 0.0222(6) 0.0267(6) 0.0371(7) 0.0075(5) -0.0163(5) -0.0049(5)
O6 0.0482(8) 0.0230(6) 0.0330(7) 0.0069(5) -0.0224(6) -0.0210(6)
S2 0.02005(17) 0.01753(16) 0.01755(16) 0.00248(13) -0.00861(13) -0.00839(13)
C24 0.0189(7) 0.0237(8) 0.0215(8) 0.0030(6) -0.0059(6) -0.0027(6)
F4 0.0287(6) 0.0325(6) 0.0393(6) 0.0118(5) -0.0108(5) -0.0184(5)
F5 0.0348(6) 0.0504(8) 0.0208(5) -0.0034(5) 0.0001(5) -0.0071(6)
F6 0.0228(5) 0.0341(6) 0.0501(7) 0.0106(5) -0.0172(5) 0.0001(5)

loop_
_atom_type_symbol
_atom_type_description
_atom_type_scat_dispersion_real
_atom_type_scat_dispersion_imag
_atom_type_scat_source
C C 0.0033 0.0016 'International Tables Vol C Tables 4.2.6.8 and 6.1.1.4'
H H 0.0000 0.0000 'International Tables Vol C Tables 4.2.6.8 and 6.1.1.4'
N N 0.0061 0.0033 'International Tables Vol C Tables 4.2.6.8 and 6.1.1.4'
O O 0.0106 0.0060 'International Tables Vol C Tables 4.2.6.8 and 6.1.1.4'
F F 0.0171 0.0103 'International Tables Vol C Tables 4.2.6.8 and 6.1.1.4'
S S 0.1246 0.1234 'International Tables Vol C Tables 4.2.6.8 and 6.1.1.4'
Ir Ir -1.4442 7.9887 'International Tables Vol C Tables 4.2.6.8 and 6.1.1.4'

loop_
_geom_angle_atom_site_label_1
_geom_angle_atom_site_label_2
_geom_angle_atom_site_label_3
_geom_angle
C18 Ir N5 90.09(5)
C18 Ir C11 76.02(6)
N5 Ir C11 87.61(5)
C18 Ir C3 104.26(6)
N5 Ir C3 159.09(5)
C11 Ir C3 110.36(6)
C18 Ir C4 135.63(6)
N5 Ir C4 133.18(5)
C11 Ir C4 93.86(6)
C3 Ir C4 38.65(6)
C18 Ir C5 167.09(6)
N5 Ir C5 99.86(5)
C11 Ir C5 112.35(6)
C3 Ir C5 64.03(6)
C4 Ir C5 37.29(6)
C18 Ir C1 133.43(6)
N5 Ir C1 95.83(5)
C11 Ir C1 150.15(6)
C3 Ir C1 63.26(6)
C4 Ir C1 62.47(6)
C5 Ir C1 37.84(5)
C18 Ir C2 104.88(6)
N5 Ir C2 123.54(5)
C11 Ir C2 148.63(6)
C3 Ir C2 38.41(5)
C4 Ir C2 63.09(5)
C5 Ir C2 62.73(5)
C1 Ir C2 36.56(5)
C2 C1 C5 109.11(13)
C2 C1 C6 127.09(14)
C5 C1 C6 123.78(14)
C2 C1 Ir 72.03(8)
C5 C1 Ir 70.26(8)
C6 C1 Ir 125.20(10)
C1 C2 C3 107.42(13)
C1 C2 C7 126.88(14)
C3 C2 C7 125.54(14)
C1 C2 Ir 71.41(8)
C3 C2 Ir 67.14(8)
C7 C2 Ir 130.17(11)
C4 C3 C2 107.30(13)
C4 C3 C8 125.83(15)
C2 C3 C8 125.88(14)
C4 C3 Ir 72.64(8)
C2 C3 Ir 74.45(8)
C8 C3 Ir 127.36(11)
C5 C4 C3 108.47(13)
C5 C4 C9 126.50(15)
C3 C4 C9 125.02(15)
C5 C4 Ir 71.96(8)
C3 C4 Ir 68.71(8)
C9 C4 Ir 125.33(11)
C4 C5 C1 107.38(13)
C4 C5 C10 128.02(14)
C1 C5 C10 124.48(14)
C4 C5 Ir 70.76(8)
C1 C5 Ir 71.90(8)
C10 C5 Ir 125.81(11)
C1 C6 H6A 109.5
C1 C6 H6B 109.5
H6A C6 H6B 109.5
C1 C6 H6C 109.5
H6A C6 H6C 109.5
H6B C6 H6C 109.5
C2 C7 H7A 109.5
C2 C7 H7B 109.5
H7A C7 H7B 109.5
C2 C7 H7C 109.5
H7A C7 H7C 109.5
H7B C7 H7C 109.5
C3 C8 H8A 109.5
C3 C8 H8B 109.5
H8A C8 H8B 109.5
C3 C8 H8C 109.5
H8A C8 H8C 109.5
H8B C8 H8C 109.5
C4 C9 H9A 109.5
C4 C9 H9B 109.5
H9A C9 H9B 109.5
C4 C9 H9C 109.5
H9A C9 H9C 109.5
H9B C9 H9C 109.5
C5 C10 H10A 109.5
C5 C10 H10B 109.5
H10A C10 H10B 109.5
C5 C10 H10C 109.5
H10A C10 H10C 109.5
H10B C10 H10C 109.5
C12 C11 C16 117.17(13)
C12 C11 Ir 123.60(11)
C16 C11 Ir 119.22(10)
C13 C12 C11 120.82(14)
C13 C12 H12 119.6
C11 C12 H12 119.6
C14 C13 C12 119.16(15)
C14 C13 H13 120.4
C12 C13 H13 120.4
N1 C14 C13 121.22(14)
N1 C14 H14 119.4
C13 C14 H14 119.4
C14 N1 C16 120.54(13)
C14 N1 C15 116.14(13)
C16 N1 C15 123.31(13)
N1 C15 H15A 109.5
N1 C15 H15B 109.5
H15A C15 H15B 109.5
N1 C15 H15C 109.5
H15A C15 H15C 109.5
H15B C15 H15C 109.5
N1 C16 C11 120.60(13)
N1 C16 C17 128.83(13)
C11 C16 C17 110.50(12)
N2 C17 C18 106.69(13)
N2 C17 C16 139.80(13)
C18 C17 C16 112.89(12)
N4 C18 C17 103.40(12)
N4 C18 Ir 136.55(11)
C17 C18 Ir 120.02(10)
N3 N2 C17 111.32(12)
N3 N2 C19 114.08(13)
C17 N2 C19 134.60(14)
N2 C19 H19A 109.5
N2 C19 H19B 109.5
H19A C19 H19B 109.5
N2 C19 H19C 109.5
H19A C19 H19C 109.5
H19B C19 H19C 109.5
N2 N3 N4 104.71(12)
N3 N4 C18 113.86(13)
N3 N4 C20 117.44(13)
C18 N4 C20 128.60(14)
N4 C20 H20A 109.5
N4 C20 H20B 109.5
H20A C20 H20B 109.5
N4 C20 H20C 109.5
H20A C20 H20C 109.5
H20B C20 H20C 109.5
C21 N5 Ir 175.58(12)
N5 C21 C22 179.05(17)
C21 C22 H22A 109.5
C21 C22 H22B 109.5
H22A C22 H22B 109.5
C21 C22 H22C 109.5
H22A C22 H22C 109.5
H22B C22 H22C 109.5
O3 S1 O1 115.38(7)
O3 S1 O2 114.40(8)
O1 S1 O2 114.60(8)
O3 S1 C23 103.73(8)
O1 S1 C23 103.62(8)
O2 S1 C23 102.87(9)
F3 C23 F2 107.56(16)
F3 C23 F1 107.62(15)
F2 C23 F1 108.22(16)
F3 C23 S1 110.83(14)
F2 C23 S1 111.45(12)
F1 C23 S1 111.00(13)
O5 S2 O4 115.69(8)
O5 S2 O6 114.98(8)
O4 S2 O6 114.83(8)
O5 S2 C24 102.57(8)
O4 S2 C24 103.88(8)
O6 S2 C24 102.24(9)
F6 C24 F4 107.22(15)
F6 C24 F5 108.16(14)
F4 C24 F5 106.83(15)
F6 C24 S2 111.73(12)
F4 C24 S2 111.87(11)
F5 C24 S2 110.80(12)

loop_
_geom_bond_atom_site_label_1
_geom_bond_atom_site_label_2
_geom_bond_distance
Ir C18 2.0175(14)
Ir N5 2.0333(13)
Ir C11 2.0488(14)
Ir C3 2.1605(15)
Ir C4 2.2130(15)
Ir C5 2.2287(15)
Ir C1 2.2506(14)
Ir C2 2.2588(14)
C1 C2 1.414(2)
C1 C5 1.452(2)
C1 C6 1.504(2)
C2 C3 1.457(2)
C2 C7 1.496(2)
C3 C4 1.448(2)
C3 C8 1.500(2)
C4 C5 1.420(2)
C4 C9 1.499(2)
C5 C10 1.502(2)
C6 H6A 0.9800
C6 H6B 0.9800
C6 H6C 0.9800
C7 H7A 0.9800
C7 H7B 0.9800
C7 H7C 0.9800
C8 H8A 0.9800
C8 H8B 0.9800
C8 H8C 0.9800
C9 H9A 0.9800
C9 H9B 0.9800
C9 H9C 0.9800
C10 H10A 0.9800
C10 H10B 0.9800
C10 H10C 0.9800
C11 C12 1.397(2)
C11 C16 1.417(2)
C12 C13 1.389(2)
C12 H12 0.9500
C13 C14 1.371(2)
C13 H13 0.9500
C14 N1 1.357(2)
C14 H14 0.9500
N1 C16 1.3580(19)
N1 C15 1.477(2)
C15 H15A 0.9800
C15 H15B 0.9800
C15 H15C 0.9800
C16 C17 1.464(2)
C17 N2 1.3711(18)
C17 C18 1.397(2)
C18 N4 1.3523(19)
N2 N3 1.3189(19)
N2 C19 1.472(2)
C19 H19A 0.9800
C19 H19B 0.9800
C19 H19C 0.9800
N3 N4 1.3379(19)
N4 C20 1.460(2)
C20 H20A 0.9800
C20 H20B 0.9800
C20 H20C 0.9800
N5 C21 1.141(2)
C21 C22 1.457(2)
C22 H22A 0.9800
C22 H22B 0.9800
C22 H22C 0.9800
O1 S1 1.4420(12)
O2 S1 1.4473(13)
O3 S1 1.4412(12)
S1 C23 1.8253(18)
C23 F3 1.329(2)
C23 F2 1.336(2)
C23 F1 1.337(2)
O4 S2 1.4418(13)
O5 S2 1.4390(13)
O6 S2 1.4446(13)
S2 C24 1.8247(18)
C24 F6 1.3342(19)
C24 F4 1.336(2)
C24 F5 1.340(2)

loop_
_geom_torsion_atom_site_label_1
_geom_torsion_atom_site_label_2
_geom_torsion_atom_site_label_3
_geom_torsion_atom_site_label_4
_geom_torsion
C18 Ir C1 C2 46.93(12)
N5 Ir C1 C2 142.61(9)
C11 Ir C1 C2 -122.01(12)
C3 Ir C1 C2 -37.49(9)
C4 Ir C1 C2 -81.14(9)
C5 Ir C1 C2 -118.82(13)
C18 Ir C1 C5 165.75(9)
N5 Ir C1 C5 -98.58(9)
C11 Ir C1 C5 -3.20(15)
C3 Ir C1 C5 81.33(9)
C4 Ir C1 C5 37.68(9)
C2 Ir C1 C5 118.82(13)
C18 Ir C1 C6 -76.23(15)
N5 Ir C1 C6 19.45(14)
C11 Ir C1 C6 114.83(15)
C3 Ir C1 C6 -160.65(15)
C4 Ir C1 C6 155.70(15)
C5 Ir C1 C6 118.02(17)
C2 Ir C1 C6 -123.16(17)
C5 C1 C2 C3 -3.14(16)
C6 C1 C2 C3 178.61(14)
Ir C1 C2 C3 57.65(10)
C5 C1 C2 C7 172.46(14)
C6 C1 C2 C7 -5.8(2)
Ir C1 C2 C7 -126.75(15)
C5 C1 C2 Ir -60.78(10)
C6 C1 C2 Ir 120.96(15)
C18 Ir C2 C1 -146.71(9)
N5 Ir C2 C1 -46.45(10)
C11 Ir C2 C1 125.84(12)
C3 Ir C2 C1 118.99(13)
C4 Ir C2 C1 79.29(9)
C5 Ir C2 C1 37.21(9)
C18 Ir C2 C3 94.30(9)
N5 Ir C2 C3 -165.44(8)
C11 Ir C2 C3 6.84(15)
C4 Ir C2 C3 -39.70(9)
C5 Ir C2 C3 -81.79(9)
C1 Ir C2 C3 -118.99(13)
C18 Ir C2 C7 -23.71(16)
N5 Ir C2 C7 76.55(16)
C11 Ir C2 C7 -111.17(16)
C3 Ir C2 C7 -118.01(18)
C4 Ir C2 C7 -157.71(17)
C5 Ir C2 C7 160.21(17)
C1 Ir C2 C7 123.00(19)
C1 C2 C3 C4 5.39(16)
C7 C2 C3 C4 -170.28(14)
Ir C2 C3 C4 65.72(10)
C1 C2 C3 C8 174.49(15)
C7 C2 C3 C8 -1.2(2)
Ir C2 C3 C8 -125.18(16)
C1 C2 C3 Ir -60.33(10)
C7 C2 C3 Ir 123.99(15)
C18 Ir C3 C4 149.68(9)
N5 Ir C3 C4 -78.28(17)
C11 Ir C3 C4 69.56(10)
C5 Ir C3 C4 -36.12(9)
C1 Ir C3 C4 -78.54(9)
C2 Ir C3 C4 -114.23(12)
C18 Ir C3 C2 -96.09(9)
N5 Ir C3 C2 35.95(19)
C11 Ir C3 C2 -176.21(8)
C4 Ir C3 C2 114.23(12)
C5 Ir C3 C2 78.11(9)
C1 Ir C3 C2 35.69(8)
C18 Ir C3 C8 27.48(16)
N5 Ir C3 C8 159.52(14)
C11 Ir C3 C8 -52.64(16)
C4 Ir C3 C8 -122.21(18)
C5 Ir C3 C8 -158.32(16)
C1 Ir C3 C8 159.26(17)
C2 Ir C3 C8 123.56(18)
C2 C3 C4 C5 -5.67(16)
C8 C3 C4 C5 -174.78(15)
Ir C3 C4 C5 61.27(10)
C2 C3 C4 C9 174.05(14)
C8 C3 C4 C9 4.9(2)
Ir C3 C4 C9 -119.00(15)
C2 C3 C4 Ir -66.94(10)
C8 C3 C4 Ir 123.95(16)
C18 Ir C4 C5 -163.39(9)
N5 Ir C4 C5 32.38(12)
C11 Ir C4 C5 122.72(9)
C3 Ir C4 C5 -118.99(13)
C1 Ir C4 C5 -38.23(9)
C2 Ir C4 C5 -79.54(9)
C18 Ir C4 C3 -44.40(12)
N5 Ir C4 C3 151.37(9)
C11 Ir C4 C3 -118.30(9)
C5 Ir C4 C3 118.99(13)
C1 Ir C4 C3 80.75(9)
C2 Ir C4 C3 39.45(9)
C18 Ir C4 C9 74.20(16)
N5 Ir C4 C9 -90.03(15)
C11 Ir C4 C9 0.31(15)
C3 Ir C4 C9 118.61(18)
C5 Ir C4 C9 -122.41(18)
C1 Ir C4 C9 -160.64(16)
C2 Ir C4 C9 158.06(16)
C3 C4 C5 C1 3.76(16)
C9 C4 C5 C1 -175.97(14)
Ir C4 C5 C1 63.00(10)
C3 C4 C5 C10 179.84(14)
C9 C4 C5 C10 0.1(3)
Ir C4 C5 C10 -120.91(16)
C3 C4 C5 Ir -59.24(10)
C9 C4 C5 Ir 121.04(16)
C2 C1 C5 C4 -0.36(16)
C6 C1 C5 C4 177.96(14)
Ir C1 C5 C4 -62.25(10)
C2 C1 C5 C10 -176.62(14)
C6 C1 C5 C10 1.7(2)
Ir C1 C5 C10 121.49(15)
C2 C1 C5 Ir 61.89(10)
C6 C1 C5 Ir -119.79(14)
C18 Ir C5 C4 63.4(3)
N5 Ir C5 C4 -156.65(9)
C11 Ir C5 C4 -65.18(10)
C3 Ir C5 C4 37.43(9)
C1 Ir C5 C4 116.54(12)
C2 Ir C5 C4 80.59(9)
C18 Ir C5 C1 -53.1(3)
N5 Ir C5 C1 86.81(9)
C11 Ir C5 C1 178.28(8)
C3 Ir C5 C1 -79.12(9)
C4 Ir C5 C1 -116.54(12)
C2 Ir C5 C1 -35.96(8)
C18 Ir C5 C10 -173.0(2)
N5 Ir C5 C10 -33.10(14)
C11 Ir C5 C10 58.37(15)
C3 Ir C5 C10 160.97(16)
C4 Ir C5 C10 123.54(18)
C1 Ir C5 C10 -119.91(17)
C2 Ir C5 C10 -155.87(16)
C18 Ir C11 C12 168.97(14)
N5 Ir C11 C12 78.28(13)
C3 Ir C11 C12 -90.76(13)
C4 Ir C11 C12 -54.84(13)
C5 Ir C11 C12 -21.40(14)
C1 Ir C11 C12 -19.28(19)
C2 Ir C11 C12 -95.29(15)
C18 Ir C11 C16 -10.81(11)
N5 Ir C11 C16 -101.50(11)
C3 Ir C11 C16 89.46(12)
C4 Ir C11 C16 125.38(11)
C5 Ir C11 C16 158.82(11)
C1 Ir C11 C16 160.94(11)
C2 Ir C11 C16 84.93(15)
C16 C11 C12 C13 -3.3(2)
Ir C11 C12 C13 176.96(12)
C11 C12 C13 C14 -2.4(2)
C12 C13 C14 N1 3.7(2)
C13 C14 N1 C16 0.9(2)
C13 C14 N1 C15 -177.66(15)
C14 N1 C16 C11 -6.8(2)
C15 N1 C16 C11 171.64(14)
C14 N1 C16 C17 169.94(15)
C15 N1 C16 C17 -11.6(2)
C12 C11 C16 N1 7.8(2)
Ir C11 C16 N1 -172.37(10)
C12 C11 C16 C17 -169.44(13)
Ir C11 C16 C17 10.36(16)
N1 C16 C17 N2 -10.1(3)
C11 C16 C17 N2 166.90(17)
N1 C16 C17 C18 -179.33(14)
C11 C16 C17 C18 -2.35(17)
N2 C17 C18 N4 -1.22(16)
C16 C17 C18 N4 171.56(12)
N2 C17 C18 Ir -179.46(10)
C16 C17 C18 Ir -6.68(17)
N5 Ir C18 N4 -80.62(16)
C11 Ir C18 N4 -168.13(17)
C3 Ir C18 N4 84.01(17)
C4 Ir C18 N4 110.82(16)
C5 Ir C18 N4 60.0(3)
C1 Ir C18 N4 17.5(2)
C2 Ir C18 N4 44.28(17)
N5 Ir C18 C17 96.90(12)
C11 Ir C18 C17 9.39(11)
C3 Ir C18 C17 -98.47(12)
C4 Ir C18 C17 -71.67(14)
C5 Ir C18 C17 -122.5(2)
C1 Ir C18 C17 -164.97(10)
C2 Ir C18 C17 -138.21(12)
C18 C17 N2 N3 0.53(17)
C16 C17 N2 N3 -169.13(17)
C18 C17 N2 C19 -178.80(16)
C16 C17 N2 C19 11.5(3)
C17 N2 N3 N4 0.41(17)
C19 N2 N3 N4 179.89(13)
N2 N3 N4 C18 -1.29(18)
N2 N3 N4 C20 175.43(14)
C17 C18 N4 N3 1.58(18)
Ir C18 N4 N3 179.37(12)
C17 C18 N4 C20 -174.69(16)
Ir C18 N4 C20 3.1(3)
O3 S1 C23 F3 -174.08(13)
O1 S1 C23 F3 -53.19(15)
O2 S1 C23 F3 66.45(14)
O3 S1 C23 F2 -54.33(15)
O1 S1 C23 F2 66.55(15)
O2 S1 C23 F2 -173.80(13)
O3 S1 C23 F1 66.38(15)
O1 S1 C23 F1 -172.74(13)
O2 S1 C23 F1 -53.09(15)
O5 S2 C24 F6 -178.34(13)
O4 S2 C24 F6 60.82(14)
O6 S2 C24 F6 -58.93(14)
O5 S2 C24 F4 61.44(14)
O4 S2 C24 F4 -59.40(14)
O6 S2 C24 F4 -179.15(12)
O5 S2 C24 F5 -57.66(14)
O4 S2 C24 F5 -178.50(12)
O6 S2 C24 F5 61.76(14)
